data_2011478
loop_
_publ_author_name
'Basu Baul, T. S.'
'Dhar, S.'
'Tiekink, E. R. T.'

_publ_section_title
;
 2-Hydroxy-5-[(<i>E</i>)-(4-methoxyphenyl)diazenyl]benzoic acid
;
_journal_issue 10
_journal_name_full 'Acta Crystallographica Section C'
_journal_page_first 1280
_journal_page_last 1281
_journal_paper_doi 10.1107/S0108270100010118
_journal_volume 56
_journal_year 2000
_chemical_formula_moiety 'C14 H12 N2 O4'
_chemical_formula_sum 'C14 H12 N2 O4'
_chemical_formula_weight 272.26
_space_group_IT_number 61
_symmetry_cell_setting orthorhombic
_symmetry_space_group_name_Hall '-P 2ac 2ab'
_symmetry_space_group_name_H-M 'P b c a'
_cell_angle_alpha 90
_cell_angle_beta 90
_cell_angle_gamma 90
_cell_formula_units_Z 8
_cell_length_a 24.902(6)
_cell_length_b 15.109(6)
_cell_length_c 6.674(2)
_cell_measurement_reflns_used 25
_cell_measurement_temperature 173
_cell_measurement_theta_max 9.6
_cell_measurement_theta_min 6.4
_cell_volume 2511.1(14)
_computing_cell_refinement 'MSC/AFC Diffractometer Control Software'
_computing_data_collection
;
MSC/AFC Diffractometer Control Software
(Molecular Structure Corporation, 1999)
;
_computing_data_reduction 'TEXSAN (Molecular Structure Corporation, 1997-1999)'
_computing_publication_material TEXSAN
_computing_structure_refinement TEXSAN
_computing_structure_solution 'SIR97 (Altomare et al., 1997)'
_diffrn_ambient_temperature 173
_diffrn_measurement_device 'Rigaku AFC-7R'
_diffrn_measurement_method \w
_diffrn_radiation_monochromator graphite
_diffrn_radiation_source 'X-ray tube'
_diffrn_radiation_type MoK\a
_diffrn_radiation_wavelength .71073
_diffrn_reflns_av_R_equivalents .030
_diffrn_reflns_av_sigmaI/netI .090
_diffrn_reflns_limit_h_max 32
_diffrn_reflns_limit_h_min 0
_diffrn_reflns_limit_k_max 19
_diffrn_reflns_limit_k_min -1
_diffrn_reflns_limit_l_max 8
_diffrn_reflns_limit_l_min -8
_diffrn_reflns_number 6617
_diffrn_reflns_reduction_process 'Lp corrections applied'
_diffrn_reflns_theta_max 27.52
_diffrn_reflns_theta_min 3.05
_diffrn_standards_decay_% -1.39
_diffrn_standards_interval_count 400
_diffrn_standards_number 3
_exptl_absorpt_coefficient_mu .107
_exptl_absorpt_correction_type none
_exptl_crystal_colour orange--red
_exptl_crystal_density_diffrn 1.440
_exptl_crystal_density_meas ?
_exptl_crystal_description 'trigonal plate'
_exptl_crystal_F_000 1136
_exptl_crystal_size_max .45
_exptl_crystal_size_mid .24
_exptl_crystal_size_min .19
_refine_diff_density_max .24
_refine_diff_density_min -.20
_refine_ls_extinction_method none
_refine_ls_goodness_of_fit_ref 1.650
_refine_ls_hydrogen_treatment noref
_refine_ls_matrix_type full
_refine_ls_number_constraints 0
_refine_ls_number_parameters 181
_refine_ls_number_reflns 1800
_refine_ls_number_restraints 0
_refine_ls_R_factor_gt .034
_refine_ls_shift/su_max <0.0001
_refine_ls_shift/su_mean .0001
_refine_ls_structure_factor_coef F
_refine_ls_weighting_details 'w = 1/[\s^2^(Fo) + 0.00001|Fo|^2^]'
_refine_ls_weighting_scheme sigma
_refine_ls_wR_factor_ref .033
_reflns_number_gt 1800
_reflns_number_total 2894
_reflns_threshold_expression I>2\s(I)
_cod_data_source_file sk1403.cif
_cod_data_source_block I
_cod_depositor_comments
;
The following automatic conversions were performed:

'_exptl_crystal_density_meas' value 'not measured' was changed to '?'
- the value is perceived as not measured.

Automatic conversion script
Id: cif_fix_values 3008 2015-01-20 13:52:24Z robertas 
;
_cod_original_cell_volume 2511.0(10)
_cod_database_code 2011478
_cod_database_fobs_code 2011478

loop_
_symmetry_equiv_pos_as_xyz
'  +x,  +y,  +z'
'1/2+x,1/2-y,  -z'
'  -x,1/2+y,1/2-z'
'1/2-x,  -y,1/2+z'
'  -x,  -y,  -z'
'1/2-x,1/2+y,  +z'
'  +x,1/2-y,1/2+z'
'1/2+x,  +y,1/2-z'

loop_
_atom_site_label
_atom_site_fract_x
_atom_site_fract_y
_atom_site_fract_z
_atom_site_U_iso_or_equiv
_atom_site_adp_type
_atom_site_calc_flag
_atom_site_calc_attached_atom
_atom_site_refinement_flags
_atom_site_occupancy
O1 .94177(4) .01763(7) .8390(2) .0300(3) Uani d ? . 1.000
O2 1.02771(4) .06121(7) .82850(10) .0288(3) Uani d ? . 1.000
O3 1.06264(4) .14755(7) .5120(2) .0295(3) Uani d ? . 1.000
O4 .64850(4) .11987(8) -.3216(2) .0377(3) Uani d ? . 1.000
N1 .85392(5) .11762(8) .2170(2) .0297(4) Uani d ? . 1.000
N2 .84935(5) .14252(8) .0377(2) .0297(4) Uani d ? . 1.000
C1 .98228(6) .05760(10) .7523(2) .0248(4) Uani d ? . 1.000
C2 .97032(6) .09777(9) .5580(2) .0227(4) Uani d ? . 1.000
C3 1.01099(6) .14092(9) .4502(2) .0229(4) Uani d ? . 1.000
C4 .99862(6) .18081(9) .2668(2) .0269(4) Uani d ? . 1.000
C5 .94770(6) .17542(9) .1891(2) .0263(4) Uani d ? . 1.000
C6 .90729(6) .12980(10) .2921(2) .0254(4) Uani d ? . 1.000
C7 .91851(6) .09330(10) .4770(2) .0248(4) Uani d ? . 1.000
C8 .79720(6) .13210(10) -.0465(2) .0275(4) Uani d ? . 1.000
C9 .79165(6) .16440(10) -.2393(2) .0310(4) Uani d ? . 1.000
C10 .74264(6) .16190(10) -.3383(2) .0314(4) Uani d ? . 1.000
C11 .69877(6) .12530(10) -.2405(2) .0278(4) Uani d ? . 1.000
C12 .70427(6) .09130(10) -.0478(3) .0336(5) Uani d ? . 1.000
C13 .75293(6) .09410(10) .0491(2) .0326(4) Uani d ? . 1.000
C14 .64184(7) .15240(10) -.5209(3) .0506(6) Uani d ? . 1.000
H1 .9516 -.0074 .9556 .053 Uiso c ? . 1.000
H2 1.0645 .1236 .6288 .057 Uiso c ? . 1.000
H3 1.0262 .2132 .1986 .031 Uiso c ? . 1.000
H4 .9402 .2035 .0642 .022 Uiso c ? . 1.000
H5 .8911 .0637 .5487 .027 Uiso c ? . 1.000
H6 .8219 .1928 -.3032 .046 Uiso c ? . 1.000
H7 .7397 .1858 -.4756 .037 Uiso c ? . 1.000
H8 .6744 .0626 .0150 .051 Uiso c ? . 1.000
H9 .7577 .0695 .1844 .040 Uiso c ? . 1.000
H10 .6643 .1185 -.6154 .092 Uiso c ? . 1.000
H11 .6502 .2193 -.5258 .071 Uiso c ? . 1.000
H12 .6056 .1444 -.5521 .051 Uiso c ? . 1.000

loop_
_atom_site_aniso_label
_atom_site_aniso_U_11
_atom_site_aniso_U_22
_atom_site_aniso_U_33
_atom_site_aniso_U_12
_atom_site_aniso_U_13
_atom_site_aniso_U_23
O1 .0274(6) .0382(6) .0244(6) -.0033(5) -.0005(5) .0082(5)
O2 .0253(6) .0378(6) .0232(5) -.0029(5) -.0038(5) .0042(5)
O3 .0224(5) .0387(7) .0275(6) -.0022(5) -.0023(5) .0052(5)
O4 .0250(6) .0536(7) .0345(7) -.0067(6) -.0060(5) .0073(6)
N1 .0266(7) .0316(7) .0310(8) .0005(6) -.0054(6) .0029(6)
N2 .0250(7) .0346(8) .0294(7) .0014(6) -.0035(6) .0017(6)
C1 .0271(8) .0239(8) .0233(8) .0011(6) .0014(7) -.0036(7)
C2 .0248(8) .0221(7) .0211(7) .0027(6) .0007(6) -.0011(6)
C3 .0212(7) .0233(8) .0242(8) .0014(6) -.0001(6) -.0034(7)
C4 .0271(8) .0267(8) .0269(8) -.0016(6) .0022(7) .0029(7)
C5 .0288(8) .0261(8) .0238(8) .0016(6) -.0016(7) .0036(7)
C6 .0229(8) .0270(8) .0262(8) .0018(6) -.0025(6) -.0018(7)
C7 .0238(8) .0237(8) .0270(8) -.0015(6) .0019(7) .0001(7)
C8 .0234(8) .0306(9) .0283(8) .0010(7) -.0038(7) -.0007(7)
C9 .0236(8) .0400(10) .0290(9) -.0031(7) .0011(7) .0037(8)
C10 .0296(8) .0390(10) .0252(8) -.0020(7) -.0021(7) .0054(8)
C11 .0241(8) .0298(8) .0297(9) -.0005(6) -.0043(7) -.0017(7)
C12 .0271(9) .0410(10) .0326(9) -.0094(7) -.0002(7) .0057(8)
C13 .0322(9) .0370(10) .0281(8) -.0025(7) -.0028(7) .0061(8)
C14 .0330(10) .0760(10) .0420(10) -.0099(9) -.0152(9) .0170(10)

loop_
_atom_type_symbol
_atom_type_scat_dispersion_real
_atom_type_scat_dispersion_imag
_atom_type_scat_source
C .002 .002
;International Tables for Crystallography
(1992, Vol. C, Table 6.1.1.2)
;
H .000 .000
;International Tables for Crystallography
(1992, Vol. C, Table 6.1.1.2)
;
N .004 .003
;International Tables for Crystallography
(1992, Vol. C, Table 6.1.1.2)
;
O .008 .006
;International Tables for Crystallography
(1992, Vol. C, Table 6.1.1.2)
;

loop_
_geom_angle_atom_site_label_1
_geom_angle_atom_site_label_2
_geom_angle_atom_site_label_3
_geom_angle
_geom_angle_publ_flag
C1 O1 H1 111.5 no
C3 O3 H2 107.2 no
C11 O4 C14 117.1(2) yes
N2 N1 C6 112.2(2) yes
N1 N2 C8 115.1(2) yes
O1 C1 O2 122.7(2) yes
O1 C1 C2 115.2(2) yes
O2 C1 C2 122.1(2) yes
C1 C2 C3 120.0(2) no
C1 C2 C7 120.7(2) no
C3 C2 C7 119.3(2) no
O3 C3 C2 124.3(2) no
O3 C3 C4 116.3(2) no
C2 C3 C4 119.3(2) no
C3 C4 C5 120.6(2) no
C3 C4 H3 118.5 no
C5 C4 H3 120.9 no
C4 C5 C6 120.5(2) no
C4 C5 H4 119.0 no
C6 C5 H4 120.5 no
N1 C6 C5 123.9(2) no
N1 C6 C7 116.7(2) o
C5 C6 C7 119.4(2) no
C2 C7 C6 120.8(2) no
C2 C7 H5 119.5 no
C6 C7 H5 119.7 no
N2 C8 C9 114.8(2) no
N2 C8 C13 125.8(2) no
C9 C8 C13 119.4(2) no
C8 C9 C10 121.4(2) no
C8 C9 H6 119.3 no
C10 C9 H6 119.2 no
C9 C10 C11 118.6(2) no
C9 C10 H7 119.9 no
C11 C10 H7 121.5 no
O4 C11 C10 124.0(2) no
O4 C11 C12 115.7(2) no
C10 C11 C12 120.3(2) no
C11 C12 C13 120.7(2) no
C11 C12 H8 119.7 no
C13 C12 H8 119.5 no
C8 C13 C12 119.6(2) no
C8 C13 H9 118.6 no
C12 C13 H9 121.8 no
O4 C14 H10 110.6 no
O4 C14 H11 110.1 no
O4 C14 H12 106.0 no
H10 C14 H11 112.0 no
H10 C14 H12 109.7 no
H11 C14 H12 108.2 no

loop_
_geom_bond_atom_site_label_1
_geom_bond_atom_site_label_2
_geom_bond_site_symmetry_1
_geom_bond_site_symmetry_2
_geom_bond_distance
_geom_bond_publ_flag
O1 C1 . . 1.311(2) yes
O1 H1 . . .90 no
O2 C1 . . 1.241(2) yes
O3 C3 . . 1.355(2) yes
O3 H2 . . .86 no
O4 C11 . . 1.367(2) yes
O4 C14 . . 1.427(3) yes
N1 N2 . . 1.260(2) yes
N1 C6 . . 1.432(2) yes
N2 C8 . . 1.424(2) yes
C1 C2 . . 1.462(3) no
C2 C3 . . 1.403(2) no
C2 C7 . . 1.400(2) no
C3 C4 . . 1.398(3) no
C4 C5 . . 1.372(3) no
C4 H3 . . .96 no
C5 C6 . . 1.401(2) no
C5 H4 . . .95 no
C6 C7 . . 1.380(3) no
C7 H5 . . .95 no
C8 C9 . . 1.383(3) no
C8 C13 . . 1.397(3) no
C9 C10 . . 1.388(3) no
C9 H6 . . .97 no
C10 C11 . . 1.388(3) no
C10 H7 . . .99 no
C11 C12 . . 1.392(3) no
C12 C13 . . 1.374(3) no
C12 H8 . . .96 no
C13 H9 . . .98 no
C14 H10 . . .99 no
C14 H11 . . 1.03 no
C14 H12 . . .93 no

loop_
_geom_contact_atom_site_label_1
_geom_contact_atom_site_label_2
_geom_contact_distance
_geom_contact_site_symmetry_2
_geom_contact_publ_flag
O1 O2 2.631(2) 5_757 no
O1 H12 2.8133 4_656 no
O1 H1 2.9916 5_757 no
O1 N2 3.258(2) 1_556 no
O1 C3 3.294(2) 5_756 no
O1 C5 3.341(2) 1_556 no
O1 C4 3.419(2) 5_756 no
O1 O3 3.425(2) 5_756 no
O1 C14 3.436(3) 4_656 no
O1 C1 3.508(2) 5_757 no
O1 C6 3.571(2) 1_556 no
O2 H1 1.7325 5_757 no
O2 H12 2.7520 8 no
O2 O4 3.136(2) 8 no
O2 O2 3.251(3) 5_757 no
O2 C1 3.334(2) 5_757 no
O2 C7 3.376(2) 5_756 no
O2 C6 3.405(2) 5_756 no
O2 C14 3.409(3) 8 no
O2 C4 3.514(2) 1_556 no
O2 C2 3.525(2) 5_756 no
O2 C5 3.569(2) 1_556 no
O3 H3 2.6076 7 no
O3 H11 2.9674 2 no
O3 O4 3.003(2) 8 no
O3 C4 3.487(2) 7 no
O4 H2 2.4561 8_455 no
O4 N1 3.598(3) 4_654 no
N1 H6 2.9758 7 no
N2 H6 2.7898 7 no
N2 C9 3.576(3) 7 no
C1 H1 2.6617 5_757 no
C1 C3 3.295(3) 5_756 no
C1 C2 3.346(3) 5_756 no
C1 C5 3.522(3) 1_556 no
C2 C2 3.393(4) 5_756 no
C2 C5 3.581(3) 7 no
C3 H3 2.7838 7 no
C3 H4 3.0344 7 no
C3 C4 3.437(3) 7 no
C3 C5 3.567(3) 7 no
C4 H4 3.0178 7 no
C11 H11 3.0049 7 no
H1 H1 2.4915 5_757 no
H1 H12 2.5136 4_656 no
H2 H3 2.6843 7 no
H3 H12 2.4392 8_554 no
H5 H8 2.5198 4_655 no
H8 H10 2.6201 1_556 no

loop_
_geom_hbond_atom_site_label_D
_geom_hbond_atom_site_label_H
_geom_hbond_atom_site_label_A
_geom_hbond_site_symmetry_A
_geom_hbond_distance_DH
_geom_hbond_distance_HA
_geom_hbond_distance_DA
_geom_hbond_angle_DHA
_geom_hbond_publ_flag
O1 H1 O2 5_757 .90 1.73 2.631(2) 176.4 yes
O3 H2 O2 . .86 1.87 2.630(2) 146.1 yes
O3 H2 O4 8 .86 2.46 3.003(2) 122.0 yes

loop_
_geom_torsion_atom_site_label_1
_geom_torsion_atom_site_label_2
_geom_torsion_atom_site_label_3
_geom_torsion_atom_site_label_4
_geom_torsion
_geom_torsion_publ_flag
O1 C1 C2 C3 -178.8(2) no
O1 C1 C2 C7 .8(3) no
O2 C1 C2 C3 .9(3) no
O2 C1 C2 C7 -179.4(2) no
O3 C3 C2 C1 1.2(3) no
O3 C3 C2 C7 -178.5(2) no
O3 C3 C4 C5 178.1(2) no
O4 C11 C10 C9 179.4(2) no
O4 C11 C12 C13 -179.3(2) no
N1 N2 C8 C9 176.4(2) no
N1 N2 C8 C13 -2.9(3) no
N1 C6 C5 C4 -177.0(2) no
N1 C6 C7 C2 176.7(2) no
N2 N1 C6 C5 8.5(3) no
N2 N1 C6 C7 -171.1(2) no
N2 C8 C9 C10 -177.6(2) no
N2 C8 C13 C12 177.6(2) no
C1 C2 C3 C4 -178.5(2) no
C1 C2 C7 C6 -178.9(2) no
C2 C3 C4 C5 -2.2(3) no
C2 C7 C6 C5 -3.0(3) no
C3 C2 C7 C6 .8(3) no
C3 C4 C5 C6 -.1(3) no
C4 C3 C2 C7 1.8(3) no
C4 C5 C6 C7 2.7(3) no
C6 N1 N2 C8 179.9(2) no
C8 C9 C10 C11 -.7(3) no
C8 C13 C12 C11 .5(3) no
C9 C8 C13 C12 -1.6(3) no
C9 C10 C11 C12 -.4(3) no
C10 C9 C8 C13 1.7(3) no
C10 C11 O4 C14 1.5(3) no
C10 C11 C12 C13 .5(3) no
C12 C11 O4 C14 -178.6(2) no

loop_
_cod_related_entry_id
_cod_related_entry_database
_cod_related_entry_code
1 ChemSpider 21105785
